data_4079980
loop_
_publ_author_name
'Morgan, Matthew M.'
'Marwitz, Adam J. V.'
'Piers, Warren E.'
'Parvez, Masood'

_publ_section_title
;
 Comparative Lewis Acidity in Fluoroarylboranes: B(o-HC6F4)3, B(p-HC6F4)3,
 and B(C6F5)3
;
_journal_issue 1
_journal_name_full Organometallics
_journal_page_first 317
_journal_paper_doi 10.1021/om3011195
_journal_volume 32
_journal_year 2013
_chemical_formula_moiety 'C20 H6 B F12 N'
_chemical_formula_sum 'C20 H6 B F12 N'
_chemical_formula_weight 499.07
_chemical_name_systematic
;
 ?
;
_space_group_IT_number 14
_symmetry_cell_setting monoclinic
_symmetry_space_group_name_Hall '-P 2yn'
_symmetry_space_group_name_H-M 'P 1 21/n 1'
_atom_sites_solution_hydrogens geom
_atom_sites_solution_primary direct
_atom_sites_solution_secondary difmap
_cell_angle_alpha 90.00
_cell_angle_beta 92.328(2)
_cell_angle_gamma 90.00
_cell_formula_units_Z 4
_cell_length_a 10.9156(3)
_cell_length_b 9.1901(4)
_cell_length_c 19.1747(8)
_cell_measurement_reflns_used 4522
_cell_measurement_temperature 173(2)
_cell_measurement_theta_max 27.48
_cell_measurement_theta_min 1.00
_cell_volume 1921.93(13)
_computing_cell_refinement 'HKL DENZO (Otwinowski & Minor, 1997)'
_computing_data_collection 'COLLECT (Hooft, 1998)'
_computing_data_reduction 'SCALEPACK (Otwinowski & Minor, 1997)'
_computing_molecular_graphics 'ORTEP-3 (Farrugia, 1997)'
_computing_publication_material 'SHELXL-97 (Sheldrick, 2008)'
_computing_structure_refinement 'SHELXL-97 (Sheldrick, 2008)'
_computing_structure_solution 'SIR92 (Altomare et al., 1991)'
_diffrn_ambient_temperature 173(2)
_diffrn_measured_fraction_theta_full 0.993
_diffrn_measured_fraction_theta_max 0.993
_diffrn_measurement_device_type 'Nonius APEX2 CCD'
_diffrn_measurement_method ' \w and \f scans '
_diffrn_radiation_monochromator graphite
_diffrn_radiation_source 'fine-focus sealed tube'
_diffrn_radiation_type MoK\a
_diffrn_radiation_wavelength 0.71073
_diffrn_reflns_av_R_equivalents 0.0365
_diffrn_reflns_av_sigmaI/netI 0.0414
_diffrn_reflns_limit_h_max 14
_diffrn_reflns_limit_h_min -14
_diffrn_reflns_limit_k_max 11
_diffrn_reflns_limit_k_min -11
_diffrn_reflns_limit_l_max 24
_diffrn_reflns_limit_l_min -24
_diffrn_reflns_number 8101
_diffrn_reflns_theta_full 27.51
_diffrn_reflns_theta_max 27.51
_diffrn_reflns_theta_min 2.11
_diffrn_standards_number 0
_exptl_absorpt_coefficient_mu 0.183
_exptl_absorpt_correction_T_max 0.9855
_exptl_absorpt_correction_T_min 0.9749
_exptl_absorpt_correction_type multi-scan
_exptl_absorpt_process_details 'SORTAV: (Blessing, 1997)'
_exptl_crystal_colour Colorless
_exptl_crystal_density_diffrn 1.725
_exptl_crystal_density_method 'not measured'
_exptl_crystal_description Block
_exptl_crystal_F_000 984
_exptl_crystal_size_max 0.14
_exptl_crystal_size_mid 0.12
_exptl_crystal_size_min 0.08
_refine_diff_density_max 0.307
_refine_diff_density_min -0.259
_refine_diff_density_rms 0.059
_refine_ls_extinction_method none
_refine_ls_goodness_of_fit_ref 1.177
_refine_ls_hydrogen_treatment constr
_refine_ls_matrix_type full
_refine_ls_number_parameters 318
_refine_ls_number_reflns 4389
_refine_ls_number_restraints 0
_refine_ls_restrained_S_all 1.177
_refine_ls_R_factor_all 0.1054
_refine_ls_R_factor_gt 0.0726
_refine_ls_shift/su_max 0.000
_refine_ls_shift/su_mean 0.000
_refine_ls_structure_factor_coef Fsqd
_refine_ls_weighting_details 'calc w=1/[\s^2^(Fo^2^)+(0.0095P)^2^+3.4800P] where P=(Fo^2^+2Fc^2^)/3'
_refine_ls_weighting_scheme calc
_refine_ls_wR_factor_gt 0.1221
_refine_ls_wR_factor_ref 0.1376
_reflns_number_gt 3171
_reflns_number_total 4389
_reflns_threshold_expression >2sigma(I)
_cod_data_source_file om3011195_si_002.cif
_cod_data_source_block Compound_I
_cod_depositor_comments
;
The following automatic conversions were performed:

'_symmetry_cell_setting' value 'Monoclinic' changed to 'monoclinic'
according to /home/saulius/struct/CIF-dictionaries/cif_core.dic
dictionary named 'cif_core.dic' version 2.4.2 from
2011-04-26.

'_exptl_absorpt_correction_type' value 'Multi-scan'
changed to 'multi-scan' according to
/home/saulius/struct/CIF-dictionaries/cif_core.dic dictionary named
'cif_core.dic' version 2.4.2 from 2011-04-26.

Automatic conversion script
Id: cif_fix_values 1891 2012-01-12 08:04:46Z andrius 
;
_cod_original_sg_symbol_H-M 'P 21/n'
_cod_database_code 4079980

loop_
_symmetry_equiv_pos_as_xyz
'x, y, z'
'-x+1/2, y+1/2, -z+1/2'
'-x, -y, -z'
'x-1/2, -y-1/2, z-1/2'

loop_
_atom_site_label
_atom_site_type_symbol
_atom_site_fract_x
_atom_site_fract_y
_atom_site_fract_z
_atom_site_U_iso_or_equiv
_atom_site_adp_type
_atom_site_occupancy
_atom_site_symmetry_multiplicity
_atom_site_calc_flag
_atom_site_refinement_flags
F1 F 0.8379(3) 0.3900(4) 0.67114(18) 0.0434(11) Uani 0.586(5) 1 d P
F2 F 1.0312(2) 0.4391(3) 0.75570(13) 0.0678(7) Uani 1 1 d .
F3 F 1.23113(18) 0.2666(3) 0.74883(12) 0.0577(6) Uani 1 1 d .
F4 F 1.2213(2) 0.0266(3) 0.66633(13) 0.0689(7) Uani 1 1 d .
F5 F 1.0265(5) -0.0273(6) 0.5905(3) 0.0579(19) Uani 0.414(5) 1 d P
F6 F 0.57221(17) 0.1748(3) 0.49255(11) 0.0519(6) Uani 1 1 d .
F7 F 0.5678(2) 0.3381(3) 0.37620(11) 0.0606(6) Uani 1 1 d .
F8 F 0.7717(2) 0.4719(2) 0.33485(11) 0.0569(6) Uani 1 1 d .
F9 F 0.9874(2) 0.4328(3) 0.40817(12) 0.0706(8) Uani 1 1 d .
F10 F 0.7638(2) -0.0819(2) 0.69946(10) 0.0527(6) Uani 1 1 d .
F11 F 0.7026(3) -0.3627(3) 0.68562(12) 0.0714(8) Uani 1 1 d .
F12 F 0.6632(3) -0.4815(2) 0.55731(13) 0.0731(8) Uani 1 1 d .
F13 F 0.6904(3) -0.3156(3) 0.44173(12) 0.0703(7) Uani 1 1 d .
N1 N 0.6754(2) 0.1869(3) 0.63054(13) 0.0331(6) Uani 1 1 d .
C1 C 0.9101(3) 0.1631(4) 0.63433(15) 0.0309(7) Uani 1 1 d .
C2 C 0.9213(3) 0.2867(4) 0.67560(18) 0.0393(8) Uani 1 1 d .
H2 H 0.8536 0.3514 0.6768 0.047 Uiso 0.414(5) 1 calc PR
C3 C 1.0262(3) 0.3199(4) 0.71498(19) 0.0433(8) Uani 1 1 d .
C4 C 1.1268(3) 0.2324(4) 0.71235(17) 0.0417(8) Uani 1 1 d .
C5 C 1.1205(3) 0.1109(4) 0.67079(18) 0.0435(9) Uani 1 1 d .
C6 C 1.0142(3) 0.0761(4) 0.63335(17) 0.0405(8) Uani 1 1 d .
H6 H 1.0119 -0.0101 0.6060 0.049 Uiso 0.586(5) 1 calc PR
C7 C 0.7844(3) 0.2177(3) 0.51473(16) 0.0316(7) Uani 1 1 d .
C8 C 0.6787(3) 0.2363(4) 0.47355(17) 0.0360(7) Uani 1 1 d .
C9 C 0.6734(3) 0.3196(4) 0.41336(17) 0.0386(8) Uani 1 1 d .
C10 C 0.7776(3) 0.3864(4) 0.39224(17) 0.0411(8) Uani 1 1 d .
C11 C 0.8847(3) 0.3670(4) 0.43028(18) 0.0441(9) Uani 1 1 d .
C12 C 0.8891(3) 0.2855(4) 0.49059(17) 0.0392(8) Uani 1 1 d .
H12 H 0.9648 0.2751 0.5163 0.047 Uiso 1 1 calc R
C13 C 0.7596(3) -0.0453(4) 0.57720(16) 0.0322(7) Uani 1 1 d .
C14 C 0.7472(3) -0.1360(4) 0.63366(17) 0.0373(8) Uani 1 1 d .
C15 C 0.7159(4) -0.2807(4) 0.62826(19) 0.0456(9) Uani 1 1 d .
C16 C 0.6976(4) -0.3412(4) 0.5632(2) 0.0479(9) Uani 1 1 d .
C17 C 0.7112(3) -0.2546(4) 0.50569(18) 0.0442(9) Uani 1 1 d .
C18 C 0.7412(3) -0.1108(4) 0.51175(18) 0.0379(8) Uani 1 1 d .
H18 H 0.7497 -0.0542 0.4708 0.045 Uiso 1 1 calc R
C19 C 0.5986(3) 0.2322(4) 0.66183(17) 0.0358(7) Uani 1 1 d .
C20 C 0.5011(3) 0.2922(5) 0.7019(2) 0.0575(11) Uani 1 1 d .
H20A H 0.4952 0.2375 0.7455 0.086 Uiso 1 1 calc R
H20B H 0.4233 0.2851 0.6747 0.086 Uiso 1 1 calc R
H20C H 0.5188 0.3945 0.7125 0.086 Uiso 1 1 calc R
B1 B 0.7876(3) 0.1271(4) 0.58728(18) 0.0305(8) Uani 1 1 d .

loop_
_atom_site_aniso_label
_atom_site_aniso_U_11
_atom_site_aniso_U_22
_atom_site_aniso_U_33
_atom_site_aniso_U_23
_atom_site_aniso_U_13
_atom_site_aniso_U_12
F1 0.0354(18) 0.039(2) 0.056(2) -0.0133(17) 0.0031(15) 0.0022(15)
F2 0.0660(15) 0.0556(15) 0.0801(17) -0.0257(13) -0.0165(13) -0.0106(12)
F3 0.0413(12) 0.0770(17) 0.0537(13) 0.0166(12) -0.0136(9) -0.0146(11)
F4 0.0476(13) 0.092(2) 0.0667(16) 0.0026(14) -0.0059(11) 0.0309(13)
F5 0.054(3) 0.053(4) 0.066(4) -0.025(3) -0.003(3) 0.015(3)
F6 0.0387(11) 0.0698(15) 0.0468(12) 0.0125(11) -0.0032(9) -0.0079(10)
F7 0.0560(13) 0.0779(17) 0.0467(13) 0.0144(12) -0.0137(10) 0.0024(12)
F8 0.0878(17) 0.0457(13) 0.0366(11) 0.0123(10) -0.0034(11) -0.0086(12)
F9 0.0658(15) 0.086(2) 0.0599(15) 0.0282(14) 0.0025(12) -0.0295(14)
F10 0.0834(16) 0.0449(13) 0.0300(10) 0.0014(10) 0.0028(10) -0.0046(11)
F11 0.125(2) 0.0387(13) 0.0516(14) 0.0135(11) 0.0159(14) -0.0033(14)
F12 0.118(2) 0.0271(12) 0.0749(17) -0.0051(12) 0.0090(15) -0.0062(13)
F13 0.121(2) 0.0424(14) 0.0464(14) -0.0162(11) -0.0065(13) 0.0004(14)
N1 0.0318(14) 0.0344(15) 0.0333(14) -0.0008(12) 0.0019(11) 0.0004(12)
C1 0.0323(16) 0.0335(17) 0.0272(15) 0.0045(13) 0.0046(12) -0.0012(13)
C2 0.0340(17) 0.0367(19) 0.047(2) -0.0029(16) -0.0025(14) 0.0018(15)
C3 0.046(2) 0.039(2) 0.045(2) 0.0006(17) 0.0000(16) -0.0094(16)
C4 0.0347(17) 0.056(2) 0.0343(17) 0.0143(17) -0.0026(14) -0.0096(17)
C5 0.0346(17) 0.057(2) 0.0395(19) 0.0131(18) 0.0050(14) 0.0121(17)
C6 0.0421(19) 0.048(2) 0.0316(17) 0.0022(16) 0.0019(14) 0.0097(16)
C7 0.0372(16) 0.0292(16) 0.0286(15) -0.0015(13) 0.0034(12) 0.0016(14)
C8 0.0374(17) 0.0353(18) 0.0355(17) -0.0014(15) 0.0029(13) -0.0045(15)
C9 0.0447(19) 0.039(2) 0.0320(17) -0.0017(15) -0.0059(14) 0.0028(15)
C10 0.062(2) 0.0319(19) 0.0297(17) 0.0045(14) 0.0007(15) -0.0034(17)
C11 0.051(2) 0.042(2) 0.040(2) 0.0049(16) 0.0088(16) -0.0133(17)
C12 0.0406(18) 0.041(2) 0.0354(17) 0.0023(16) 0.0012(14) -0.0014(16)
C13 0.0289(15) 0.0347(18) 0.0330(17) -0.0004(14) 0.0006(12) 0.0042(13)
C14 0.0485(19) 0.0346(18) 0.0292(17) -0.0011(14) 0.0043(14) 0.0008(15)
C15 0.061(2) 0.0339(19) 0.042(2) 0.0059(17) 0.0059(17) 0.0046(17)
C16 0.063(2) 0.0239(18) 0.057(2) -0.0047(17) 0.0054(19) 0.0015(16)
C17 0.058(2) 0.037(2) 0.0373(19) -0.0103(16) -0.0002(16) 0.0056(17)
C18 0.0442(19) 0.0345(19) 0.0351(18) 0.0014(15) 0.0042(14) 0.0021(15)
C19 0.0308(16) 0.0392(19) 0.0372(17) 0.0003(15) -0.0017(13) 0.0010(15)
C20 0.043(2) 0.078(3) 0.053(2) -0.012(2) 0.0131(17) 0.012(2)
B1 0.0306(17) 0.033(2) 0.0279(18) 0.0005(15) 0.0057(14) 0.0014(15)

loop_
_atom_type_symbol
_atom_type_description
_atom_type_scat_dispersion_real
_atom_type_scat_dispersion_imag
_atom_type_scat_source
C C 0.0033 0.0016 'International Tables Vol C Tables 4.2.6.8 and 6.1.1.4'
H H 0.0000 0.0000 'International Tables Vol C Tables 4.2.6.8 and 6.1.1.4'
N N 0.0061 0.0033 'International Tables Vol C Tables 4.2.6.8 and 6.1.1.4'
F F 0.0171 0.0103 'International Tables Vol C Tables 4.2.6.8 and 6.1.1.4'
B B 0.0013 0.0007 'International Tables Vol C Tables 4.2.6.8 and 6.1.1.4'

loop_
_geom_angle_atom_site_label_1
_geom_angle_atom_site_label_2
_geom_angle_atom_site_label_3
_geom_angle
C19 N1 B1 178.0(3)
C2 C1 C6 115.2(3)
C2 C1 B1 122.5(3)
C6 C1 B1 122.2(3)
C3 C2 C1 123.1(3)
C3 C2 H2 118.5
C1 C2 H2 118.5
F2 C3 C4 119.2(3)
F2 C3 C2 120.8(3)
C4 C3 C2 120.0(3)
F3 C4 C3 120.5(4)
F3 C4 C5 120.8(3)
C3 C4 C5 118.7(3)
F4 C5 C4 118.8(3)
F4 C5 C6 120.3(4)
C4 C5 C6 120.9(3)
C5 C6 C1 122.1(3)
C5 C6 H6 119.0
C1 C6 H6 119.0
C8 C7 C12 115.5(3)
C8 C7 B1 122.9(3)
C12 C7 B1 121.6(3)
F6 C8 C7 120.0(3)
F6 C8 C9 116.6(3)
C7 C8 C9 123.4(3)
F7 C9 C10 119.5(3)
F7 C9 C8 121.3(3)
C10 C9 C8 119.2(3)
F8 C10 C11 121.5(3)
F8 C10 C9 119.3(3)
C11 C10 C9 119.2(3)
F9 C11 C10 118.4(3)
F9 C11 C12 120.3(3)
C10 C11 C12 121.3(3)
C11 C12 C7 121.3(3)
C11 C12 H12 119.3
C7 C12 H12 119.3
C14 C13 C18 115.4(3)
C14 C13 B1 121.4(3)
C18 C13 B1 123.1(3)
F10 C14 C15 116.5(3)
F10 C14 C13 119.6(3)
C15 C14 C13 123.9(3)
F11 C15 C16 119.9(3)
F11 C15 C14 121.0(3)
C16 C15 C14 119.1(3)
F12 C16 C17 121.8(4)
F12 C16 C15 119.6(4)
C17 C16 C15 118.6(3)
F13 C17 C18 120.4(3)
F13 C17 C16 117.8(3)
C18 C17 C16 121.8(3)
C17 C18 C13 121.2(3)
C17 C18 H18 119.4
C13 C18 H18 119.4
N1 C19 C20 179.1(4)
C19 C20 H20A 109.5
C19 C20 H20B 109.5
H20A C20 H20B 109.5
C19 C20 H20C 109.5
H20A C20 H20C 109.5
H20B C20 H20C 109.5
N1 B1 C1 105.9(2)
N1 B1 C7 106.1(3)
C1 B1 C7 111.3(3)
N1 B1 C13 104.6(3)
C1 B1 C13 114.4(3)
C7 B1 C13 113.7(3)

loop_
_geom_bond_atom_site_label_1
_geom_bond_atom_site_label_2
_geom_bond_distance
F2 C3 1.345(4)
F3 C4 1.349(4)
F4 C5 1.351(4)
F6 C8 1.356(4)
F7 C9 1.341(4)
F8 C10 1.352(4)
F9 C11 1.357(4)
F10 C14 1.361(4)
F11 C15 1.346(4)
F12 C16 1.346(4)
F13 C17 1.359(4)
N1 C19 1.130(4)
N1 B1 1.604(4)
C1 C2 1.387(5)
C1 C6 1.389(4)
C1 B1 1.617(5)
C2 C3 1.380(5)
C2 H2 0.9500
C3 C4 1.364(5)
C4 C5 1.371(5)
C5 C6 1.378(5)
C6 H6 0.9500
C7 C8 1.382(4)
C7 C12 1.397(4)
C7 B1 1.620(5)
C8 C9 1.384(5)
C9 C10 1.368(5)
C10 C11 1.364(5)
C11 C12 1.377(5)
C12 H12 0.9500
C13 C14 1.378(4)
C13 C18 1.399(4)
C13 B1 1.624(5)
C14 C15 1.376(5)
C15 C16 1.373(5)
C16 C17 1.372(5)
C17 C18 1.366(5)
C18 H18 0.9500
C19 C20 1.446(5)
C20 H20A 0.9800
C20 H20B 0.9800
C20 H20C 0.9800

loop_
_geom_torsion_atom_site_label_1
_geom_torsion_atom_site_label_2
_geom_torsion_atom_site_label_3
_geom_torsion_atom_site_label_4
_geom_torsion
C6 C1 C2 C3 -2.1(5)
B1 C1 C2 C3 -178.8(3)
C1 C2 C3 F2 -178.1(3)
C1 C2 C3 C4 2.6(6)
F2 C3 C4 F3 -1.6(5)
C2 C3 C4 F3 177.7(3)
F2 C3 C4 C5 179.8(3)
C2 C3 C4 C5 -0.8(5)
F3 C4 C5 F4 -0.7(5)
C3 C4 C5 F4 177.9(3)
F3 C4 C5 C6 -179.8(3)
C3 C4 C5 C6 -1.2(5)
F4 C5 C6 C1 -177.4(3)
C4 C5 C6 C1 1.7(5)
C2 C1 C6 C5 -0.1(5)
B1 C1 C6 C5 176.7(3)
C12 C7 C8 F6 -180.0(3)
B1 C7 C8 F6 -1.4(5)
C12 C7 C8 C9 -2.0(5)
B1 C7 C8 C9 176.6(3)
F6 C8 C9 F7 0.2(5)
C7 C8 C9 F7 -177.9(3)
F6 C8 C9 C10 178.9(3)
C7 C8 C9 C10 0.8(5)
F7 C9 C10 F8 1.1(5)
C8 C9 C10 F8 -177.7(3)
F7 C9 C10 C11 -180.0(3)
C8 C9 C10 C11 1.3(5)
F8 C10 C11 F9 -1.8(5)
C9 C10 C11 F9 179.3(3)
F8 C10 C11 C12 176.8(3)
C9 C10 C11 C12 -2.1(6)
F9 C11 C12 C7 179.5(3)
C10 C11 C12 C7 0.9(6)
C8 C7 C12 C11 1.1(5)
B1 C7 C12 C11 -177.5(3)
C18 C13 C14 F10 179.8(3)
B1 C13 C14 F10 -2.8(5)
C18 C13 C14 C15 -1.6(5)
B1 C13 C14 C15 175.7(3)
F10 C14 C15 F11 0.1(5)
C13 C14 C15 F11 -178.5(3)
F10 C14 C15 C16 179.8(3)
C13 C14 C15 C16 1.2(6)
F11 C15 C16 F12 1.7(6)
C14 C15 C16 F12 -178.0(4)
F11 C15 C16 C17 179.7(3)
C14 C15 C16 C17 0.0(6)
F12 C16 C17 F13 -0.8(6)
C15 C16 C17 F13 -178.7(3)
F12 C16 C17 C18 177.3(4)
C15 C16 C17 C18 -0.6(6)
F13 C17 C18 C13 178.2(3)
C16 C17 C18 C13 0.2(6)
C14 C13 C18 C17 0.9(5)
B1 C13 C18 C17 -176.4(3)
C2 C1 B1 N1 -34.2(4)
C6 C1 B1 N1 149.3(3)
C2 C1 B1 C7 80.6(4)
C6 C1 B1 C7 -95.8(4)
C2 C1 B1 C13 -148.8(3)
C6 C1 B1 C13 34.7(4)
C8 C7 B1 N1 -48.5(4)
C12 C7 B1 N1 130.0(3)
C8 C7 B1 C1 -163.2(3)
C12 C7 B1 C1 15.3(4)
C8 C7 B1 C13 65.9(4)
C12 C7 B1 C13 -115.7(3)
C14 C13 B1 N1 -58.5(4)
C18 C13 B1 N1 118.7(3)
C14 C13 B1 C1 56.9(4)
C18 C13 B1 C1 -126.0(3)
C14 C13 B1 C7 -173.8(3)
C18 C13 B1 C7 3.4(4)
